data_1505522
loop_
_publ_author_name
'Grant, Tina N.'
'West, F. G.'

_publ_section_title
;
 Interrupted nazarov reactions using dichlorocyclopropanes: a novel mode
 of arene trapping.
;
_journal_issue 19
_journal_name_full 'Organic letters'
_journal_page_first 3789
_journal_page_last 3792
_journal_paper_doi 10.1021/ol7015669
_journal_volume 9
_journal_year 2007
_chemical_formula_moiety 'C15 H17 Cl O2'
_chemical_formula_sum 'C15 H17 Cl O2'
_chemical_formula_weight 264.74
_chemical_name_systematic
;

2-chloro-7-methoxy-9b-methyl-2,3,3a,4,5,9b-hexahydro-1H-

cyclopenta[a]naphthalen-1-one

;
_space_group_IT_number 14
_symmetry_cell_setting monoclinic
_symmetry_space_group_name_Hall '-P 2ybc'
_symmetry_space_group_name_H-M 'P 1 21/c 1'
_atom_sites_solution_hydrogens geom
_atom_sites_solution_primary direct
_atom_sites_solution_secondary difmap
_audit_creation_method 'manual editing of SHELXL template'
_cell_angle_alpha 90.00
_cell_angle_beta 100.0609(11)
_cell_angle_gamma 90.00
_cell_formula_units_Z 4
_cell_length_a 16.2372(13)
_cell_length_b 7.5016(6)
_cell_length_c 10.8942(9)
_cell_measurement_reflns_used 4478
_cell_measurement_temperature 193(2)
_cell_measurement_theta_max 26.39
_cell_measurement_theta_min 3.00
_cell_volume 1306.56(18)
_computing_cell_refinement 'Bruker SAINT (Bruker, 1997)'
_computing_data_collection 'Bruker SMART (Bruker, 1997)'
_computing_data_reduction 'Bruker SAINT (Bruker, 1997)'
_computing_molecular_graphics 'Bruker SHELXTL (Bruker, 1997)'
_computing_publication_material 'Bruker SHELXTL (Bruker, 1997)'
_computing_structure_refinement 'SHELXL-97 (Sheldrick, 1997)'
_computing_structure_solution 'DIRDIF-96 (Beurskens et al., 1996)'
_diffrn_ambient_temperature 193(2)
_diffrn_detector_area_resol_mean 8.192
_diffrn_measured_fraction_theta_full 0.999
_diffrn_measured_fraction_theta_max 0.999
_diffrn_measurement_device_type 'Bruker PLATFORM diffractometer/SMART 1000 CCD area detector'
_diffrn_measurement_method '\w scans'
_diffrn_radiation_monochromator graphite
_diffrn_radiation_source 'fine-focus sealed tube'
_diffrn_radiation_type MoK\a
_diffrn_radiation_wavelength 0.71073
_diffrn_reflns_av_R_equivalents 0.0163
_diffrn_reflns_av_sigmaI/netI 0.0142
_diffrn_reflns_limit_h_max 20
_diffrn_reflns_limit_h_min -20
_diffrn_reflns_limit_k_max 9
_diffrn_reflns_limit_k_min -9
_diffrn_reflns_limit_l_max 13
_diffrn_reflns_limit_l_min -13
_diffrn_reflns_number 10062
_diffrn_reflns_theta_full 26.40
_diffrn_reflns_theta_max 26.40
_diffrn_reflns_theta_min 2.55
_diffrn_standards_decay_% 0
_diffrn_standards_interval_time 0
_diffrn_standards_number 0
_exptl_absorpt_coefficient_mu 0.284
_exptl_absorpt_correction_T_max 0.8950
_exptl_absorpt_correction_T_min 0.8350
_exptl_absorpt_correction_type multi-scan
_exptl_absorpt_process_details 'SADABS (Sheldrick, 1996)'
_exptl_crystal_colour colorless
_exptl_crystal_density_diffrn 1.346
_exptl_crystal_density_method 'not measured'
_exptl_crystal_description prism
_exptl_crystal_F_000 560
_exptl_crystal_size_max 0.66
_exptl_crystal_size_mid 0.44
_exptl_crystal_size_min 0.40
_refine_diff_density_max 0.287
_refine_diff_density_min -0.334
_refine_diff_density_rms 0.045
_refine_ls_extinction_method none
_refine_ls_goodness_of_fit_ref 1.037
_refine_ls_hydrogen_treatment constr
_refine_ls_matrix_type full
_refine_ls_number_parameters 163
_refine_ls_number_reflns 2688
_refine_ls_number_restraints 0
_refine_ls_restrained_S_all 1.037
_refine_ls_R_factor_all 0.0384
_refine_ls_R_factor_gt 0.0352
_refine_ls_shift/su_max 0.000
_refine_ls_shift/su_mean 0.000
_refine_ls_structure_factor_coef Fsqd
_refine_ls_weighting_details 'calc w=1/[\s^2^(Fo^2^)+(0.0548P)^2^+0.4494P] where P=(Fo^2^+2Fc^2^)/3'
_refine_ls_weighting_scheme calc
_refine_ls_wR_factor_gt 0.0966
_refine_ls_wR_factor_ref 0.1002
_reflns_number_gt 2444
_reflns_number_total 2688
_reflns_threshold_expression I>2\s(I)
_cod_data_source_file ol7015669-file001.cif
_cod_data_source_block 6i
_cod_depositor_comments
;
The following automatic conversions were performed:

'_symmetry_cell_setting' value 'Monoclinic' changed to 'monoclinic'
according to /home/saulius/struct/CIF-dictionaries/cif_core.dic
dictionary named 'cif_core.dic' version 2.4.1 from 2010-06-29.

Automatic conversion script
Id: cif_fix_values 1715 2011-07-08 13:25:40Z adriana 
;
_cod_original_sg_symbol_H-M 'P 21/c'
_cod_database_code 1505522

loop_
_symmetry_equiv_pos_as_xyz
'x, y, z'
'-x, y+1/2, -z+1/2'
'-x, -y, -z'
'x, -y-1/2, z-1/2'

loop_
_atom_site_label
_atom_site_type_symbol
_atom_site_fract_x
_atom_site_fract_y
_atom_site_fract_z
_atom_site_U_iso_or_equiv
_atom_site_adp_type
_atom_site_occupancy
_atom_site_symmetry_multiplicity
_atom_site_calc_flag
_atom_site_refinement_flags
Cl Cl 0.47222(2) 0.33149(6) 0.07157(4) 0.05140(15) Uani 1 1 d .
O1 O 0.35783(7) 0.38839(14) 0.26731(11) 0.0474(3) Uani 1 1 d .
O2 O -0.00227(6) 0.27598(15) -0.12139(10) 0.0432(3) Uani 1 1 d .
C1 C 0.36058(9) 0.24197(19) 0.22320(12) 0.0338(3) Uani 1 1 d .
C2 C 0.43359(9) 0.1688(2) 0.16675(14) 0.0382(3) Uani 1 1 d .
H2 H 0.4798 0.1360 0.2363 0.046 Uiso 1 1 calc R
C3 C 0.40087(9) 0.0000(2) 0.09931(14) 0.0393(3) Uani 1 1 d .
H3A H 0.4467 -0.0852 0.0943 0.047 Uiso 1 1 calc R
H3B H 0.3707 0.0261 0.0141 0.047 Uiso 1 1 calc R
C4 C 0.34105(8) -0.07199(18) 0.18285(13) 0.0336(3) Uani 1 1 d .
H4 H 0.3757 -0.1202 0.2607 0.040 Uiso 1 1 calc R
C5 C 0.28264(9) -0.21947(18) 0.12453(14) 0.0384(3) Uani 1 1 d .
H5A H 0.2483 -0.2609 0.1856 0.046 Uiso 1 1 calc R
H5B H 0.3162 -0.3217 0.1037 0.046 Uiso 1 1 calc R
C6 C 0.22527(9) -0.15579(18) 0.00696(14) 0.0370(3) Uani 1 1 d .
H6A H 0.2580 -0.1459 -0.0614 0.044 Uiso 1 1 calc R
H6B H 0.1808 -0.2456 -0.0179 0.044 Uiso 1 1 calc R
C7 C 0.18527(8) 0.02201(16) 0.02416(12) 0.0281(3) Uani 1 1 d .
C8 C 0.11146(8) 0.06549(18) -0.05782(12) 0.0312(3) Uani 1 1 d .
H8 H 0.0887 -0.0163 -0.1213 0.037 Uiso 1 1 calc R
C9 C 0.07140(8) 0.22620(19) -0.04734(12) 0.0321(3) Uani 1 1 d .
C10 C 0.10569(9) 0.34801(18) 0.04399(13) 0.0351(3) Uani 1 1 d .
H10 H 0.0795 0.4602 0.0502 0.042 Uiso 1 1 calc R
C11 C 0.17783(9) 0.30459(17) 0.12530(12) 0.0318(3) Uani 1 1 d .
H11 H 0.2005 0.3877 0.1880 0.038 Uiso 1 1 calc R
C12 C 0.21871(8) 0.14124(16) 0.11812(11) 0.0267(3) Uani 1 1 d .
C13 C 0.29437(8) 0.09428(17) 0.21839(11) 0.0292(3) Uani 1 1 d .
C14 C 0.26674(10) 0.0780(2) 0.34581(12) 0.0399(3) Uani 1 1 d .
H14A H 0.2355 0.1850 0.3614 0.048 Uiso 1 1 calc R
H14B H 0.3162 0.0659 0.4112 0.048 Uiso 1 1 calc R
H14C H 0.2310 -0.0271 0.3461 0.048 Uiso 1 1 calc R
C15 C -0.04100(9) 0.1515(2) -0.21203(14) 0.0421(4) Uani 1 1 d .
H15A H -0.0932 0.2023 -0.2574 0.050 Uiso 1 1 calc R
H15B H -0.0533 0.0413 -0.1704 0.050 Uiso 1 1 calc R
H15C H -0.0032 0.1253 -0.2707 0.050 Uiso 1 1 calc R

loop_
_atom_site_aniso_label
_atom_site_aniso_U_11
_atom_site_aniso_U_22
_atom_site_aniso_U_33
_atom_site_aniso_U_23
_atom_site_aniso_U_13
_atom_site_aniso_U_12
Cl 0.0424(2) 0.0595(3) 0.0516(3) 0.01189(18) 0.00591(17) -0.01747(17)
O1 0.0536(7) 0.0331(5) 0.0533(6) -0.0057(5) 0.0035(5) -0.0088(5)
O2 0.0349(5) 0.0431(6) 0.0484(6) 0.0012(5) -0.0016(5) 0.0109(5)
C1 0.0368(7) 0.0320(7) 0.0301(6) 0.0045(5) -0.0016(5) -0.0044(5)
C2 0.0317(7) 0.0412(8) 0.0398(8) 0.0089(6) 0.0007(6) -0.0042(6)
C3 0.0332(7) 0.0385(7) 0.0465(8) 0.0004(6) 0.0077(6) 0.0041(6)
C4 0.0336(7) 0.0284(6) 0.0361(7) 0.0045(5) -0.0010(5) 0.0030(5)
C5 0.0413(8) 0.0239(6) 0.0475(8) 0.0015(6) 0.0008(6) 0.0040(6)
C6 0.0396(7) 0.0259(6) 0.0427(8) -0.0075(5) -0.0008(6) 0.0039(5)
C7 0.0304(6) 0.0239(6) 0.0306(6) -0.0003(5) 0.0068(5) 0.0007(5)
C8 0.0324(6) 0.0292(6) 0.0313(6) -0.0024(5) 0.0038(5) -0.0006(5)
C9 0.0297(6) 0.0337(7) 0.0334(7) 0.0042(5) 0.0066(5) 0.0045(5)
C10 0.0374(7) 0.0279(6) 0.0414(7) -0.0007(5) 0.0111(6) 0.0080(5)
C11 0.0371(7) 0.0274(6) 0.0317(6) -0.0046(5) 0.0084(5) 0.0005(5)
C12 0.0289(6) 0.0253(6) 0.0267(6) 0.0014(5) 0.0066(5) 0.0001(5)
C13 0.0329(6) 0.0265(6) 0.0271(6) 0.0013(5) 0.0025(5) -0.0025(5)
C14 0.0486(8) 0.0424(8) 0.0286(7) 0.0028(6) 0.0064(6) -0.0065(6)
C15 0.0328(7) 0.0525(9) 0.0384(8) 0.0068(6) -0.0006(6) 0.0001(6)

loop_
_atom_type_symbol
_atom_type_description
_atom_type_scat_dispersion_real
_atom_type_scat_dispersion_imag
_atom_type_scat_source
C C 0.0033 0.0016 'International Tables Vol C Tables 4.2.6.8 and 6.1.1.4'
H H 0.0000 0.0000 'International Tables Vol C Tables 4.2.6.8 and 6.1.1.4'
O O 0.0106 0.0060 'International Tables Vol C Tables 4.2.6.8 and 6.1.1.4'
Cl Cl 0.1484 0.1585 'International Tables Vol C Tables 4.2.6.8 and 6.1.1.4'

loop_
_geom_angle_atom_site_label_1
_geom_angle_atom_site_label_2
_geom_angle_atom_site_label_3
_geom_angle
C9 O2 C15 117.61(11)
O1 C1 C2 125.01(13)
O1 C1 C13 126.64(13)
C2 C1 C13 108.31(11)
C3 C2 C1 105.33(11)
C3 C2 Cl 114.79(11)
C1 C2 Cl 111.36(10)
C2 C3 C4 102.17(11)
C5 C4 C3 114.81(12)
C5 C4 C13 113.24(11)
C3 C4 C13 104.64(11)
C4 C5 C6 111.59(11)
C7 C6 C5 112.70(11)
C12 C7 C8 119.85(11)
C12 C7 C6 122.45(11)
C8 C7 C6 117.70(12)
C9 C8 C7 120.78(12)
O2 C9 C8 124.22(13)
O2 C9 C10 116.09(12)
C8 C9 C10 119.68(12)
C11 C10 C9 119.51(12)
C10 C11 C12 121.87(12)
C7 C12 C11 118.26(12)
C7 C12 C13 122.35(11)
C11 C12 C13 119.24(11)
C12 C13 C14 109.72(11)
C12 C13 C1 109.06(10)
C14 C13 C1 109.81(11)
C12 C13 C4 111.95(10)
C14 C13 C4 113.34(11)
C1 C13 C4 102.69(11)

loop_
_geom_bond_atom_site_label_1
_geom_bond_atom_site_label_2
_geom_bond_distance
Cl C2 1.7845(15)
O1 C1 1.2029(18)
O2 C9 1.3726(17)
O2 C15 1.4230(19)
C1 C2 1.529(2)
C1 C13 1.5383(18)
C2 C3 1.513(2)
C3 C4 1.540(2)
C4 C5 1.5221(19)
C4 C13 1.5435(18)
C5 C6 1.523(2)
C6 C7 1.5094(17)
C7 C12 1.3959(18)
C7 C8 1.4023(18)
C8 C9 1.3840(19)
C9 C10 1.393(2)
C10 C11 1.378(2)
C11 C12 1.4024(18)
C12 C13 1.5355(17)
C13 C14 1.5364(18)

loop_
_geom_torsion_atom_site_label_1
_geom_torsion_atom_site_label_2
_geom_torsion_atom_site_label_3
_geom_torsion_atom_site_label_4
_geom_torsion
O1 C1 C2 C3 -167.82(13)
C13 C1 C2 C3 14.50(14)
O1 C1 C2 Cl -42.79(17)
C13 C1 C2 Cl 139.54(9)
C1 C2 C3 C4 -34.10(13)
Cl C2 C3 C4 -156.96(10)
C2 C3 C4 C5 166.54(11)
C2 C3 C4 C13 41.78(13)
C3 C4 C5 C6 -61.32(16)
C13 C4 C5 C6 58.79(16)
C4 C5 C6 C7 -46.92(17)
C5 C6 C7 C12 21.32(19)
C5 C6 C7 C8 -158.18(12)
C12 C7 C8 C9 0.41(19)
C6 C7 C8 C9 179.92(12)
C15 O2 C9 C8 2.0(2)
C15 O2 C9 C10 -177.29(13)
C7 C8 C9 O2 -177.91(12)
C7 C8 C9 C10 1.4(2)
O2 C9 C10 C11 177.40(12)
C8 C9 C10 C11 -2.0(2)
C9 C10 C11 C12 0.8(2)
C8 C7 C12 C11 -1.60(18)
C6 C7 C12 C11 178.92(12)
C8 C7 C12 C13 173.99(11)
C6 C7 C12 C13 -5.50(19)
C10 C11 C12 C7 1.03(19)
C10 C11 C12 C13 -174.70(12)
C7 C12 C13 C14 -111.67(13)
C11 C12 C13 C14 63.87(15)
C7 C12 C13 C1 128.02(13)
C11 C12 C13 C1 -56.44(15)
C7 C12 C13 C4 15.08(16)
C11 C12 C13 C4 -169.38(11)
O1 C1 C13 C12 74.62(16)
C2 C1 C13 C12 -107.76(12)
O1 C1 C13 C14 -45.63(18)
C2 C1 C13 C14 131.99(12)
O1 C1 C13 C4 -166.49(14)
C2 C1 C13 C4 11.14(13)
C5 C4 C13 C12 -41.28(15)
C3 C4 C13 C12 84.47(13)
C5 C4 C13 C14 83.48(15)
C3 C4 C13 C14 -150.78(11)
C5 C4 C13 C1 -158.13(11)
C3 C4 C13 C1 -32.38(13)
